data_9014197
loop_
_publ_author_name
'Dorner, R.'
'Weber, K.'

_publ_section_title
;
 Die Kristallstruktur von Chudobait, (Mg,Zn)5H2[AsO4]4*10H2O
 Note: many positional parameters were edited according to ICSD
 because they were missing negative signs
;
_journal_name_full Naturwissenschaften
_journal_page_first 243
_journal_page_last 243
_journal_paper_doi 10.1007/BF00610915
_journal_volume 63
_journal_year 1976
_chemical_compound_source 'Tsumeb mine, Tsumeb, Namibia'
_chemical_formula_sum 'As4 H22 Mg3.5 O26 Zn1.5'
_chemical_name_mineral Chudobaite
_space_group_IT_number 2
_symmetry_space_group_name_Hall '-P 1'
_symmetry_space_group_name_H-M 'P -1'
_cell_angle_alpha 115.31
_cell_angle_beta 95.77
_cell_angle_gamma 93.87
_cell_length_a 7.797
_cell_length_b 11.440
_cell_length_c 6.616
_cell_formula_units_Z 1
_cell_volume 526.762
_database_code_amcsd 0019226
_exptl_crystal_density_diffrn 2.903
_cod_original_formula_sum '(Mg3.5 Zn1.5) As4 O26 H22'
_cod_database_code 9014197

loop_
_space_group_symop_operation_xyz
x,y,z
-x,-y,-z

loop_
_atom_site_label
_atom_site_fract_x
_atom_site_fract_y
_atom_site_fract_z
_atom_site_occupancy
_atom_site_U_iso_or_equiv
Mg1 0.00000 0.00000 0.00000 0.70000 0.00887
Zn1 0.00000 0.00000 0.00000 0.30000 0.00887
Mg2 0.08270 0.40626 -0.19531 0.70000 0.00291
Zn2 0.08270 0.40626 -0.19531 0.30000 0.00291
Mg3 0.36190 0.56202 -0.33033 0.70000 0.00887
Zn3 0.36190 0.56202 -0.33033 0.30000 0.00887
As1 0.03719 0.33476 0.25668 1.00000 0.00443
As2 -0.36510 0.36929 -0.22421 1.00000 0.00570
O1 0.04700 0.42920 0.12060 1.00000 0.00798
O2 -0.17320 0.30350 0.28380 1.00000 0.00849
O3 -0.43450 0.44730 -0.37520 1.00000 0.00975
O4 0.15750 0.22260 0.70610 1.00000 0.01267
O5 -0.31410 0.46740 0.05180 1.00000 0.00836
O6 0.11430 0.19410 0.10640 1.00000 0.01039
O7 -0.17900 0.30720 -0.33110 1.00000 0.00937
O8 0.15220 -0.58880 0.51730 1.00000 0.00937
O9 0.52730 -0.25570 -0.14170 1.00000 0.01570
O10 -0.50010 0.23850 -0.26800 1.00000 0.01254
O11 0.07810 -0.04330 0.68760 1.00000 0.01900
O12 -0.22850 0.05720 -0.09440 1.00000 0.02508
O13 0.44400 -0.06500 0.68930 1.00000 0.03141
H1 -0.23500 0.14900 0.01400 1.00000 ?
H2 0.13200 0.19100 0.81600 1.00000 ?
H3 0.51500 -0.23100 0.01900 1.00000 ?
H4 0.42400 -0.11000 -0.19900 1.00000 ?
H5 0.43100 -0.07300 0.56800 1.00000 ?
H6 -0.31400 0.01600 -0.14100 1.00000 ?
H7 -0.18400 0.30600 0.50700 1.00000 ?
H8 0.25800 0.21700 0.69600 1.00000 ?
H9 -0.36400 -0.22100 -0.13500 1.00000 ?
H10 0.20000 -0.05000 0.68900 1.00000 ?
H11 0.00000 -0.10300 0.55400 1.00000 ?

loop_
_cod_related_entry_id
_cod_related_entry_database
_cod_related_entry_code
1 AMCSD 0019226
